data_7220142
loop_
_publ_author_name
'Hua, Ji-Ai'
'Zhao, Yue'
'Zhao, Dan'
'Kang, Yan-Shang'
'Chen, Kai'
'Sun, Wei-Yin'

_publ_section_title
;
 Functional group effects on structure and topology of cadmium(II)
 frameworks with mixed organic ligands
;
_journal_name_full 'RSC Adv.'
_journal_paper_doi 10.1039/C5RA06072A
_journal_year 2015
_chemical_formula_moiety '[Cd(C15H12N6)(C9H6O4)](H2O)3'
_chemical_formula_sum 'C24 H24 Cd N6 O7'
_chemical_formula_weight 620.89
_chemical_name_systematic
; 
 ? 
;
_space_group_IT_number 14
_symmetry_cell_setting monoclinic
_symmetry_space_group_name_Hall '-P 2ybc'
_symmetry_space_group_name_H-M 'P 1 21/c 1'
_atom_sites_solution_hydrogens geom
_atom_sites_solution_primary direct
_atom_sites_solution_secondary difmap
_audit_creation_method SHELXL-97
_audit_update_record
;
2015-04-03 deposited with the CCDC.
2015-05-06 downloaded from the CCDC.
;
_cell_angle_alpha 90.00
_cell_angle_beta 103.343(2)
_cell_angle_gamma 90.00
_cell_formula_units_Z 4
_cell_length_a 11.5640(16)
_cell_length_b 22.347(3)
_cell_length_c 10.1790(14)
_cell_measurement_reflns_used 6768
_cell_measurement_temperature 293(2)
_cell_measurement_theta_max 27.55
_cell_measurement_theta_min 2.57
_cell_volume 2559.5(6)
_computing_cell_refinement 'Bruker SMART'
_computing_data_collection 'Bruker SMART'
_computing_data_reduction 'Bruker SAINT'
_computing_molecular_graphics 'Bruker SHELXTL'
_computing_publication_material 'Bruker SHELXTL'
_computing_structure_refinement 'SHELXL-97 (Sheldrick, 2008)'
_computing_structure_solution 'SHELXS-97 (Sheldrick, 2008)'
_diffrn_ambient_temperature 293(2)
_diffrn_measured_fraction_theta_full 0.992
_diffrn_measured_fraction_theta_max 0.992
_diffrn_measurement_device_type 'CCD area detector'
_diffrn_measurement_method 'phi and omega scans'
_diffrn_radiation_monochromator graphite
_diffrn_radiation_source 'fine-focus sealed tube'
_diffrn_radiation_type MoK\a
_diffrn_radiation_wavelength 0.71073
_diffrn_reflns_av_R_equivalents 0.0339
_diffrn_reflns_av_sigmaI/netI 0.0377
_diffrn_reflns_limit_h_max 14
_diffrn_reflns_limit_h_min -15
_diffrn_reflns_limit_k_max 28
_diffrn_reflns_limit_k_min -23
_diffrn_reflns_limit_l_max 13
_diffrn_reflns_limit_l_min -12
_diffrn_reflns_number 17247
_diffrn_reflns_theta_full 27.64
_diffrn_reflns_theta_max 27.64
_diffrn_reflns_theta_min 1.81
_exptl_absorpt_coefficient_mu 0.909
_exptl_absorpt_correction_T_max 0.8608
_exptl_absorpt_correction_T_min 0.7980
_exptl_absorpt_correction_type multi-scan
_exptl_absorpt_process_details sadabs
_exptl_crystal_colour colorless
_exptl_crystal_density_diffrn 1.611
_exptl_crystal_density_method 'not measured'
_exptl_crystal_description block
_exptl_crystal_F_000 1256
_exptl_crystal_size_max 0.26
_exptl_crystal_size_mid 0.22
_exptl_crystal_size_min 0.17
_refine_diff_density_max 0.756
_refine_diff_density_min -0.779
_refine_diff_density_rms 0.123
_refine_ls_extinction_method none
_refine_ls_goodness_of_fit_ref 1.057
_refine_ls_hydrogen_treatment constr
_refine_ls_matrix_type full
_refine_ls_number_parameters 344
_refine_ls_number_reflns 5909
_refine_ls_number_restraints 0
_refine_ls_restrained_S_all 1.057
_refine_ls_R_factor_all 0.0392
_refine_ls_R_factor_gt 0.0319
_refine_ls_shift/su_max 0.001
_refine_ls_shift/su_mean 0.000
_refine_ls_structure_factor_coef Fsqd
_refine_ls_weighting_details 'calc w=1/[\s^2^(Fo^2^)+(0.0388P)^2^+1.8934P] where P=(Fo^2^+2Fc^2^)/3'
_refine_ls_weighting_scheme calc
_refine_ls_wR_factor_gt 0.0808
_refine_ls_wR_factor_ref 0.0842
_reflns_number_gt 5071
_reflns_number_total 5909
_reflns_threshold_expression >2sigma(I)
_cod_data_source_file c5ra06072a2.cif
_cod_data_source_block 3
_cod_depositor_comments
;
The following automatic conversions were performed:

'_symmetry_cell_setting' value 'Monoclinic' changed to 'monoclinic'
according to
/usr/data/users/saulius/crontab/automatic-downloads/rss-feeds/RSC/lib/dictionaries/cif_core.dic
dictionary named 'cif_core.dic' version 2.4.2 from 2011-04-26.

Automatic conversion script
Id: cif_fix_values 3271 2015-04-21 07:52:19Z andrius 
;
_cod_original_sg_symbol_H-M 'P2(1)/c  '
_cod_database_code 7220142

loop_
_symmetry_equiv_pos_as_xyz
'x, y, z'
'-x, y+1/2, -z+1/2'
'-x, -y, -z'
'x, -y-1/2, z-1/2'

loop_
_atom_site_label
_atom_site_type_symbol
_atom_site_fract_x
_atom_site_fract_y
_atom_site_fract_z
_atom_site_U_iso_or_equiv
_atom_site_adp_type
_atom_site_occupancy
_atom_site_symmetry_multiplicity
_atom_site_calc_flag
_atom_site_refinement_flags
Cd1 Cd 0.186770(14) 1.090057(8) -0.145138(17) 0.02160(7) Uani 1 1 d .
C1 C 0.1708(2) 0.78723(12) -0.2519(3) 0.0322(6) Uani 1 1 d .
H1 H 0.0957 0.7887 -0.3097 0.039 Uiso 1 1 calc R
C2 C 0.2275(2) 0.83921(11) -0.1988(3) 0.0294(6) Uani 1 1 d .
C3 C 0.3415(2) 0.83694(12) -0.1158(3) 0.0324(6) Uani 1 1 d .
H3 H 0.3798 0.8719 -0.0800 0.039 Uiso 1 1 calc R
C4 C 0.3972(2) 0.78204(12) -0.0873(3) 0.0319(6) Uani 1 1 d .
C5 C 0.3414(2) 0.72910(12) -0.1369(3) 0.0335(6) Uani 1 1 d .
H5 H 0.3790 0.6924 -0.1165 0.040 Uiso 1 1 calc R
C6 C 0.2273(2) 0.73292(12) -0.2178(3) 0.0303(6) Uani 1 1 d .
C7 C 0.1992(2) 0.94642(12) -0.1549(3) 0.0316(6) Uani 1 1 d .
H7 H 0.2618 0.9494 -0.0792 0.038 Uiso 1 1 calc R
C8 C 0.0507(3) 0.96782(13) -0.3155(3) 0.0407(7) Uani 1 1 d .
H8 H -0.0095 0.9895 -0.3721 0.049 Uiso 1 1 calc R
C9 C 0.0727(3) 0.90939(13) -0.3298(4) 0.0423(8) Uani 1 1 d .
H9 H 0.0314 0.8836 -0.3959 0.051 Uiso 1 1 calc R
C10 C 0.5953(3) 0.82569(14) -0.0037(3) 0.0444(8) Uani 1 1 d .
H10 H 0.5831 0.8572 -0.0650 0.053 Uiso 1 1 calc R
C11 C 0.6721(3) 0.76815(16) 0.1585(4) 0.0553(10) Uani 1 1 d .
H11 H 0.7252 0.7518 0.2326 0.066 Uiso 1 1 calc R
C12 C 0.5639(3) 0.74507(16) 0.1012(4) 0.0567(11) Uani 1 1 d .
H12 H 0.5297 0.7109 0.1280 0.068 Uiso 1 1 calc R
C13 C 0.0439(2) 0.67295(12) -0.2641(3) 0.0319(6) Uani 1 1 d .
H13 H -0.0016 0.7011 -0.2314 0.038 Uiso 1 1 calc R
C14 C 0.0989(3) 0.59356(12) -0.3511(3) 0.0356(7) Uani 1 1 d .
H14 H 0.0962 0.5559 -0.3904 0.043 Uiso 1 1 calc R
C15 C 0.1964(2) 0.62884(12) -0.3202(3) 0.0346(6) Uani 1 1 d .
H15 H 0.2715 0.6204 -0.3338 0.042 Uiso 1 1 calc R
C16 C 0.2661(3) 1.07146(13) 0.1344(3) 0.0323(6) Uani 1 1 d .
C17 C 0.2867(2) 1.09016(12) 0.6317(3) 0.0286(6) Uani 1 1 d .
C18 C 0.6633(3) 1.07113(15) 0.4654(3) 0.0392(7) Uani 1 1 d .
H18A H 0.6947 1.1101 0.4539 0.059 Uiso 1 1 calc R
H18B H 0.6862 1.0436 0.4037 0.059 Uiso 1 1 calc R
H18C H 0.6942 1.0577 0.5563 0.059 Uiso 1 1 calc R
C19 C 0.3379(2) 1.07503(12) 0.2784(3) 0.0282(6) Uani 1 1 d .
C20 C 0.2815(2) 1.08486(12) 0.3834(3) 0.0294(6) Uani 1 1 d .
H20 H 0.1997 1.0905 0.3650 0.035 Uiso 1 1 calc R
C21 C 0.3483(2) 1.08626(12) 0.5163(3) 0.0273(5) Uani 1 1 d .
C22 C 0.4711(2) 1.08114(12) 0.5414(3) 0.0279(6) Uani 1 1 d .
H22 H 0.5154 1.0823 0.6301 0.033 Uiso 1 1 calc R
C23 C 0.5294(2) 1.07435(12) 0.4376(3) 0.0284(6) Uani 1 1 d .
C24 C 0.4609(2) 1.07006(12) 0.3064(3) 0.0288(6) Uani 1 1 d .
H24 H 0.4982 1.0637 0.2359 0.035 Uiso 1 1 calc R
N1 N 0.1296(2) 0.99103(10) -0.2051(2) 0.0318(5) Uani 1 1 d .
N2 N 0.16940(19) 0.89542(10) -0.2261(2) 0.0301(5) Uani 1 1 d .
N3 N 0.6923(2) 0.81886(11) 0.0919(3) 0.0373(6) Uani 1 1 d .
N4 N 0.5153(2) 0.78187(10) -0.0030(3) 0.0334(5) Uani 1 1 d .
N5 N 0.00387(19) 0.62158(10) -0.3160(2) 0.0290(5) Uani 1 1 d .
N6 N 0.16079(18) 0.68003(9) -0.2642(2) 0.0300(5) Uani 1 1 d .
O1 O 0.1628(2) 1.09095(11) 0.1049(2) 0.0542(7) Uani 1 1 d .
O2 O 0.31733(18) 1.05068(9) 0.04711(19) 0.0370(5) Uani 1 1 d .
O3 O 0.18427(18) 1.11200(10) 0.6129(2) 0.0398(5) Uani 1 1 d .
O4 O 0.34030(18) 1.06948(10) 0.74421(19) 0.0372(5) Uani 1 1 d .
O1W O 0.43290(19) 0.94074(11) 0.0963(3) 0.0521(6) Uani 1 1 d .
O2W O 0.9009(2) 0.78916(12) 0.5350(3) 0.0638(7) Uani 1 1 d .
O3W O 0.9211(3) 0.70214(13) 0.3398(3) 0.0722(8) Uani 1 1 d .

loop_
_atom_site_aniso_label
_atom_site_aniso_U_11
_atom_site_aniso_U_22
_atom_site_aniso_U_33
_atom_site_aniso_U_23
_atom_site_aniso_U_13
_atom_site_aniso_U_12
Cd1 0.01918(10) 0.02270(10) 0.02173(10) 0.00014(7) 0.00225(7) 0.00284(7)
C1 0.0228(12) 0.0257(13) 0.0439(16) -0.0024(12) -0.0010(11) -0.0023(10)
C2 0.0258(12) 0.0210(12) 0.0391(15) -0.0011(11) 0.0027(11) -0.0020(10)
C3 0.0256(13) 0.0209(13) 0.0461(17) -0.0046(12) -0.0009(11) -0.0043(10)
C4 0.0214(12) 0.0254(13) 0.0445(16) 0.0006(12) -0.0014(11) -0.0034(10)
C5 0.0250(12) 0.0211(12) 0.0509(18) 0.0004(12) 0.0016(12) -0.0009(10)
C6 0.0236(12) 0.0209(12) 0.0444(16) -0.0054(11) 0.0038(11) -0.0062(10)
C7 0.0341(14) 0.0240(13) 0.0325(15) -0.0015(11) -0.0013(11) 0.0000(11)
C8 0.0325(15) 0.0325(15) 0.0483(18) -0.0018(13) -0.0085(13) 0.0026(12)
C9 0.0324(15) 0.0298(15) 0.053(2) -0.0073(13) -0.0134(14) 0.0002(12)
C10 0.0333(15) 0.0404(17) 0.0506(19) 0.0082(14) -0.0084(14) -0.0150(13)
C11 0.0362(16) 0.050(2) 0.067(2) 0.0172(18) -0.0155(16) -0.0041(15)
C12 0.0426(18) 0.0403(19) 0.075(3) 0.0205(17) -0.0106(17) -0.0096(15)
C13 0.0225(12) 0.0242(13) 0.0492(17) -0.0086(12) 0.0088(11) -0.0023(10)
C14 0.0316(14) 0.0276(14) 0.0486(18) -0.0144(12) 0.0114(13) -0.0047(11)
C15 0.0252(13) 0.0287(14) 0.0514(18) -0.0104(13) 0.0117(12) -0.0009(11)
C16 0.0426(16) 0.0307(14) 0.0207(13) 0.0025(11) 0.0016(11) -0.0028(12)
C17 0.0298(13) 0.0336(15) 0.0228(13) -0.0015(11) 0.0065(10) -0.0040(11)
C18 0.0324(15) 0.0495(18) 0.0357(16) -0.0040(14) 0.0081(12) 0.0002(13)
C19 0.0351(14) 0.0289(13) 0.0196(12) 0.0001(10) 0.0043(10) -0.0006(11)
C20 0.0265(13) 0.0346(15) 0.0257(13) 0.0007(11) 0.0032(10) 0.0000(11)
C21 0.0313(13) 0.0310(14) 0.0199(12) 0.0004(10) 0.0063(10) -0.0012(10)
C22 0.0299(13) 0.0315(14) 0.0205(12) 0.0022(10) 0.0023(10) -0.0014(10)
C23 0.0308(13) 0.0260(13) 0.0278(14) -0.0002(10) 0.0056(11) -0.0012(10)
C24 0.0368(14) 0.0302(13) 0.0213(13) -0.0008(11) 0.0105(11) -0.0005(11)
N1 0.0307(12) 0.0234(11) 0.0379(13) 0.0002(10) 0.0006(10) 0.0007(9)
N2 0.0256(11) 0.0200(10) 0.0407(14) -0.0016(9) -0.0002(10) -0.0020(8)
N3 0.0277(12) 0.0342(13) 0.0450(15) -0.0022(11) -0.0018(10) -0.0043(10)
N4 0.0273(11) 0.0233(11) 0.0437(14) -0.0012(10) -0.0038(10) -0.0041(9)
N5 0.0235(10) 0.0258(11) 0.0369(13) -0.0065(10) 0.0056(9) -0.0049(9)
N6 0.0215(10) 0.0203(11) 0.0467(14) -0.0067(10) 0.0046(9) -0.0041(8)
O1 0.0478(14) 0.0734(18) 0.0333(12) -0.0075(11) -0.0071(10) 0.0201(12)
O2 0.0470(12) 0.0432(12) 0.0193(9) -0.0014(8) 0.0045(8) -0.0009(9)
O3 0.0348(11) 0.0543(13) 0.0321(11) 0.0058(10) 0.0113(9) 0.0085(10)
O4 0.0330(10) 0.0577(13) 0.0220(10) 0.0046(9) 0.0083(8) 0.0041(9)
O1W 0.0381(12) 0.0492(14) 0.0595(15) -0.0144(12) -0.0083(11) 0.0010(10)
O2W 0.0535(15) 0.0505(15) 0.081(2) 0.0097(14) 0.0023(14) 0.0032(12)
O3W 0.0715(18) 0.0684(19) 0.080(2) 0.0245(16) 0.0235(16) -0.0021(15)

loop_
_atom_type_symbol
_atom_type_description
_atom_type_scat_dispersion_real
_atom_type_scat_dispersion_imag
_atom_type_scat_source
C C 0.0033 0.0016 'International Tables Vol C Tables 4.2.6.8 and 6.1.1.4'
H H 0.0000 0.0000 'International Tables Vol C Tables 4.2.6.8 and 6.1.1.4'
N N 0.0061 0.0033 'International Tables Vol C Tables 4.2.6.8 and 6.1.1.4'
O O 0.0106 0.0060 'International Tables Vol C Tables 4.2.6.8 and 6.1.1.4'
Cd Cd -0.8075 1.2024 'International Tables Vol C Tables 4.2.6.8 and 6.1.1.4'

loop_
_geom_angle_atom_site_label_1
_geom_angle_atom_site_label_2
_geom_angle_atom_site_label_3
_geom_angle
_geom_angle_site_symmetry_1
_geom_angle_site_symmetry_3
N5 Cd1 O2 132.52(8) 2_554 .
N5 Cd1 N1 92.50(8) 2_554 .
O2 Cd1 N1 87.24(8) . .
N5 Cd1 O4 142.08(8) 2_554 1_554
O2 Cd1 O4 85.11(7) . 1_554
N1 Cd1 O4 83.66(8) . 1_554
N5 Cd1 N3 105.24(8) 2_554 3_675
O2 Cd1 N3 84.42(8) . 3_675
N1 Cd1 N3 161.57(9) . 3_675
O4 Cd1 N3 79.28(8) 1_554 3_675
N5 Cd1 O3 88.71(8) 2_554 1_554
O2 Cd1 O3 138.73(7) . 1_554
N1 Cd1 O3 89.43(8) . 1_554
O4 Cd1 O3 53.65(7) 1_554 1_554
N3 Cd1 O3 86.09(8) 3_675 1_554
N5 Cd1 O1 81.39(8) 2_554 .
O2 Cd1 O1 52.13(7) . .
N1 Cd1 O1 99.96(9) . .
O4 Cd1 O1 136.48(7) 1_554 .
N3 Cd1 O1 87.81(9) 3_675 .
O3 Cd1 O1 166.59(7) 1_554 .
C2 C1 C6 119.0(2) . .
C2 C1 H1 120.5 . .
C6 C1 H1 120.5 . .
C1 C2 C3 120.3(2) . .
C1 C2 N2 120.4(2) . .
C3 C2 N2 119.3(2) . .
C4 C3 C2 119.3(2) . .
C4 C3 H3 120.4 . .
C2 C3 H3 120.4 . .
C3 C4 C5 121.6(2) . .
C3 C4 N4 117.4(2) . .
C5 C4 N4 121.0(2) . .
C4 C5 C6 117.6(2) . .
C4 C5 H5 121.2 . .
C6 C5 H5 121.2 . .
C1 C6 C5 122.1(2) . .
C1 C6 N6 117.1(2) . .
C5 C6 N6 120.7(2) . .
N1 C7 N2 112.0(2) . .
N1 C7 H7 124.0 . .
N2 C7 H7 124.0 . .
C9 C8 N1 110.4(3) . .
C9 C8 H8 124.8 . .
N1 C8 H8 124.8 . .
C8 C9 N2 106.0(2) . .
C8 C9 H9 127.0 . .
N2 C9 H9 127.0 . .
N3 C10 N4 112.4(3) . .
N3 C10 H10 123.8 . .
N4 C10 H10 123.8 . .
C12 C11 N3 110.4(3) . .
C12 C11 H11 124.8 . .
N3 C11 H11 124.8 . .
C11 C12 N4 106.3(3) . .
C11 C12 H12 126.9 . .
N4 C12 H12 126.9 . .
N5 C13 N6 111.2(2) . .
N5 C13 H13 124.4 . .
N6 C13 H13 124.4 . .
C15 C14 N5 110.2(2) . .
C15 C14 H14 124.9 . .
N5 C14 H14 124.9 . .
C14 C15 N6 105.5(2) . .
C14 C15 H15 127.3 . .
N6 C15 H15 127.3 . .
O1 C16 O2 122.7(3) . .
O1 C16 C19 119.9(3) . .
O2 C16 C19 117.3(3) . .
O3 C17 O4 122.1(3) . .
O3 C17 C21 120.1(2) . .
O4 C17 C21 117.7(2) . .
C23 C18 H18A 109.5 . .
C23 C18 H18B 109.5 . .
H18A C18 H18B 109.5 . .
C23 C18 H18C 109.5 . .
H18A C18 H18C 109.5 . .
H18B C18 H18C 109.5 . .
C24 C19 C20 119.6(2) . .
C24 C19 C16 120.2(3) . .
C20 C19 C16 120.2(3) . .
C19 C20 C21 119.7(3) . .
C19 C20 H20 120.1 . .
C21 C20 H20 120.1 . .
C22 C21 C20 119.4(3) . .
C22 C21 C17 120.5(2) . .
C20 C21 C17 120.0(2) . .
C23 C22 C21 121.7(2) . .
C23 C22 H22 119.1 . .
C21 C22 H22 119.1 . .
C22 C23 C24 118.0(3) . .
C22 C23 C18 121.3(2) . .
C24 C23 C18 120.7(3) . .
C19 C24 C23 121.5(3) . .
C19 C24 H24 119.3 . .
C23 C24 H24 119.3 . .
C7 N1 C8 105.3(2) . .
C7 N1 Cd1 120.35(18) . .
C8 N1 Cd1 131.41(18) . .
C7 N2 C9 106.2(2) . .
C7 N2 C2 126.1(2) . .
C9 N2 C2 127.6(2) . .
C10 N3 C11 104.5(2) . .
C10 N3 Cd1 114.4(2) . 3_675
C11 N3 Cd1 136.9(2) . 3_675
C10 N4 C12 106.4(2) . .
C10 N4 C4 123.7(2) . .
C12 N4 C4 129.4(3) . .
C13 N5 C14 106.0(2) . .
C13 N5 Cd1 125.88(18) . 2_544
C14 N5 Cd1 127.98(17) . 2_544
C13 N6 C15 107.1(2) . .
C13 N6 C6 123.7(2) . .
C15 N6 C6 129.2(2) . .
C16 O1 Cd1 85.44(19) . .
C16 O2 Cd1 97.59(17) . .
C17 O3 Cd1 88.70(16) . 1_556
C17 O4 Cd1 95.52(17) . 1_556

loop_
_geom_bond_atom_site_label_1
_geom_bond_atom_site_label_2
_geom_bond_distance
_geom_bond_site_symmetry_2
Cd1 N5 2.261(2) 2_554
Cd1 O2 2.3494(19) .
Cd1 N1 2.350(2) .
Cd1 O4 2.357(2) 1_554
Cd1 N3 2.458(2) 3_675
Cd1 O3 2.505(2) 1_554
Cd1 O1 2.623(3) .
C1 C2 1.381(4) .
C1 C6 1.384(4) .
C1 H1 0.9300 .
C2 C3 1.393(4) .
C2 N2 1.421(3) .
C3 C4 1.385(4) .
C3 H3 0.9300 .
C4 C5 1.386(4) .
C4 N4 1.435(3) .
C5 C6 1.387(4) .
C5 H5 0.9300 .
C6 N6 1.430(3) .
C7 N1 1.309(3) .
C7 N2 1.352(3) .
C7 H7 0.9300 .
C8 C9 1.345(4) .
C8 N1 1.375(4) .
C8 H8 0.9300 .
C9 N2 1.385(4) .
C9 H9 0.9300 .
C10 N3 1.313(4) .
C10 N4 1.348(4) .
C10 H10 0.9300 .
C11 C12 1.355(4) .
C11 N3 1.368(4) .
C11 H11 0.9300 .
C12 N4 1.358(4) .
C12 H12 0.9300 .
C13 N5 1.303(3) .
C13 N6 1.361(3) .
C13 H13 0.9300 .
C14 C15 1.352(4) .
C14 N5 1.382(4) .
C14 H14 0.9300 .
C15 N6 1.383(3) .
C15 H15 0.9300 .
C16 O1 1.241(4) .
C16 O2 1.264(4) .
C16 C19 1.511(4) .
C17 O3 1.254(3) .
C17 O4 1.257(3) .
C17 C21 1.510(4) .
C18 C23 1.510(4) .
C18 H18A 0.9600 .
C18 H18B 0.9600 .
C18 H18C 0.9600 .
C19 C24 1.388(4) .
C19 C20 1.392(4) .
C20 C21 1.395(4) .
C20 H20 0.9300 .
C21 C22 1.388(4) .
C22 C23 1.387(4) .
C22 H22 0.9300 .
C23 C24 1.390(4) .
C24 H24 0.9300 .
N3 Cd1 2.459(2) 3_675
N5 Cd1 2.261(2) 2_544
O3 Cd1 2.505(2) 1_556
O4 Cd1 2.357(2) 1_556

loop_
_geom_torsion_atom_site_label_1
_geom_torsion_atom_site_label_2
_geom_torsion_atom_site_label_3
_geom_torsion_atom_site_label_4
_geom_torsion
_geom_torsion_site_symmetry_1
_geom_torsion_site_symmetry_4
C6 C1 C2 C3 2.1(5) . .
C6 C1 C2 N2 -176.7(3) . .
C1 C2 C3 C4 0.0(5) . .
N2 C2 C3 C4 178.9(3) . .
C2 C3 C4 C5 -1.5(5) . .
C2 C3 C4 N4 179.2(3) . .
C3 C4 C5 C6 0.7(5) . .
N4 C4 C5 C6 -179.9(3) . .
C2 C1 C6 C5 -2.9(5) . .
C2 C1 C6 N6 174.0(3) . .
C4 C5 C6 C1 1.5(5) . .
C4 C5 C6 N6 -175.3(3) . .
N1 C8 C9 N2 -0.6(4) . .
N3 C11 C12 N4 0.0(5) . .
N5 C14 C15 N6 0.1(4) . .
O1 C16 C19 C24 -161.3(3) . .
O2 C16 C19 C24 15.6(4) . .
O1 C16 C19 C20 17.1(4) . .
O2 C16 C19 C20 -166.0(3) . .
C24 C19 C20 C21 -3.6(4) . .
C16 C19 C20 C21 178.1(2) . .
C19 C20 C21 C22 3.6(4) . .
C19 C20 C21 C17 -173.4(2) . .
O3 C17 C21 C22 158.9(3) . .
O4 C17 C21 C22 -23.0(4) . .
O3 C17 C21 C20 -24.2(4) . .
O4 C17 C21 C20 153.9(3) . .
C20 C21 C22 C23 -0.3(4) . .
C17 C21 C22 C23 176.6(2) . .
C21 C22 C23 C24 -2.8(4) . .
C21 C22 C23 C18 177.7(3) . .
C20 C19 C24 C23 0.3(4) . .
C16 C19 C24 C23 178.7(3) . .
C22 C23 C24 C19 2.8(4) . .
C18 C23 C24 C19 -177.7(3) . .
N2 C7 N1 C8 -0.3(3) . .
N2 C7 N1 Cd1 -163.11(19) . .
C9 C8 N1 C7 0.6(4) . .
C9 C8 N1 Cd1 160.7(2) . .
N5 Cd1 N1 C7 -153.3(2) 2_554 .
O2 Cd1 N1 C7 -20.9(2) . .
O4 Cd1 N1 C7 64.5(2) 1_554 .
N3 Cd1 N1 C7 42.2(4) 3_675 .
O3 Cd1 N1 C7 118.0(2) 1_554 .
O1 Cd1 N1 C7 -71.6(2) . .
N5 Cd1 N1 C8 49.0(3) 2_554 .
O2 Cd1 N1 C8 -178.5(3) . .
O4 Cd1 N1 C8 -93.1(3) 1_554 .
N3 Cd1 N1 C8 -115.4(3) 3_675 .
O3 Cd1 N1 C8 -39.7(3) 1_554 .
O1 Cd1 N1 C8 130.7(3) . .
N1 C7 N2 C9 0.0(4) . .
N1 C7 N2 C2 179.5(3) . .
C8 C9 N2 C7 0.4(4) . .
C8 C9 N2 C2 -179.2(3) . .
C1 C2 N2 C7 161.2(3) . .
C3 C2 N2 C7 -17.6(5) . .
C1 C2 N2 C9 -19.3(5) . .
C3 C2 N2 C9 161.9(3) . .
N4 C10 N3 C11 -0.9(4) . .
N4 C10 N3 Cd1 -161.6(2) . 3_675
C12 C11 N3 C10 0.5(5) . .
C12 C11 N3 Cd1 154.4(3) . 3_675
N3 C10 N4 C12 0.9(4) . .
N3 C10 N4 C4 173.2(3) . .
C11 C12 N4 C10 -0.5(4) . .
C11 C12 N4 C4 -172.2(3) . .
C3 C4 N4 C10 -34.0(5) . .
C5 C4 N4 C10 146.6(3) . .
C3 C4 N4 C12 136.4(4) . .
C5 C4 N4 C12 -43.0(5) . .
N6 C13 N5 C14 0.2(3) . .
N6 C13 N5 Cd1 -175.08(18) . 2_544
C15 C14 N5 C13 -0.2(4) . .
C15 C14 N5 Cd1 175.0(2) . 2_544
N5 C13 N6 C15 -0.2(4) . .
N5 C13 N6 C6 177.7(3) . .
C14 C15 N6 C13 0.0(3) . .
C14 C15 N6 C6 -177.7(3) . .
C1 C6 N6 C13 -40.6(4) . .
C5 C6 N6 C13 136.4(3) . .
C1 C6 N6 C15 136.8(3) . .
C5 C6 N6 C15 -46.3(5) . .
O2 C16 O1 Cd1 -14.3(3) . .
C19 C16 O1 Cd1 162.4(2) . .
N5 Cd1 O1 C16 177.73(19) 2_554 .
O2 Cd1 O1 C16 8.14(17) . .
N1 Cd1 O1 C16 86.69(19) . .
O4 Cd1 O1 C16 -4.6(2) 1_554 .
N3 Cd1 O1 C16 -76.50(19) 3_675 .
O3 Cd1 O1 C16 -139.5(3) 1_554 .
O1 C16 O2 Cd1 16.1(3) . .
C19 C16 O2 Cd1 -160.7(2) . .
N5 Cd1 O2 C16 -22.1(2) 2_554 .
N1 Cd1 O2 C16 -112.92(18) . .
O4 Cd1 O2 C16 163.21(18) 1_554 .
N3 Cd1 O2 C16 83.54(18) 3_675 .
O3 Cd1 O2 C16 161.10(16) 1_554 .
O1 Cd1 O2 C16 -8.03(17) . .
O4 C17 O3 Cd1 0.2(3) . 1_556
C21 C17 O3 Cd1 178.2(2) . 1_556
O3 C17 O4 Cd1 -0.2(3) . 1_556
C21 C17 O4 Cd1 -178.3(2) . 1_556
